data_7120390
loop_
_publ_author_name
'He, Chi'
'Bai, Zengbing'
'Hu, Jialei'
'Wang, Bingnan'
'Xie, Hujun'
'Yu, Lei'
'Ding, Hanfeng'

_publ_section_title
;
 A divergent [5+2] cascade approach to bicyclo[3.2.1]octanes: facile
 synthesis of ent-kaurene and cedrene-type skeletons
;
_journal_name_full 'Chem. Commun.'
_journal_paper_doi 10.1039/C7CC04292B
_journal_year 2017
_chemical_formula_moiety 'C20 H26 O2'
_chemical_formula_sum 'C20 H26 O2'
_chemical_formula_weight 298.41
_chemical_name_systematic
;
 ? 
;
_space_group_crystal_system triclinic
_space_group_IT_number 2
_space_group_name_Hall '-P 1'
_space_group_name_H-M_alt 'P -1'
_symmetry_space_group_name_Hall '-P 1'
_symmetry_space_group_name_H-M 'P -1'
_atom_sites_solution_hydrogens geom
_atom_sites_solution_primary direct
_atom_sites_solution_secondary difmap
_audit_creation_date 2016-03-14
_audit_creation_method
;
Olex2 1.2
(compiled 2014.03.20 svn.r2914 for OlexSys, GUI svn.r4816)
;
_audit_update_record
;
2017-04-13 deposited with the CCDC.
2017-07-05 downloaded from the CCDC.
;
_cell_angle_alpha 95.985(6)
_cell_angle_beta 95.246(6)
_cell_angle_gamma 101.426(7)
_cell_formula_units_Z 2
_cell_length_a 6.1485(5)
_cell_length_b 8.5900(7)
_cell_length_c 16.0047(11)
_cell_measurement_reflns_used 1417
_cell_measurement_temperature 293(2)
_cell_measurement_theta_max 29.3692
_cell_measurement_theta_min 3.3962
_cell_volume 818.56(11)
_computing_cell_refinement
;
CrysAlisPro, Agilent Technologies,
Version 1.171.35.11 (release 16-05-2011 CrysAlis171 .NET)
(compiled May 16 2011,17:55:39)
;
_computing_data_collection
;
CrysAlisPro, Agilent Technologies,
Version 1.171.35.11 (release 16-05-2011 CrysAlis171 .NET)
(compiled May 16 2011,17:55:39)
;
_computing_data_reduction
;
CrysAlisPro, Agilent Technologies,
Version 1.171.35.11 (release 16-05-2011 CrysAlis171 .NET)
(compiled May 16 2011,17:55:39)
;
_computing_molecular_graphics 'Olex2 (Dolomanov et al., 2009)'
_computing_publication_material 'Olex2 (Dolomanov et al., 2009)'
_computing_structure_refinement 'ShelXL (Sheldrick, 2008)'
_computing_structure_solution 'ShelXS (Sheldrick, 2008)'
_diffrn_ambient_temperature 293.15
_diffrn_detector_area_resol_mean 10.3592
_diffrn_measured_fraction_theta_full 0.996
_diffrn_measured_fraction_theta_max 0.996
_diffrn_measurement_device_type 'Xcalibur, Atlas, Gemini ultra'
_diffrn_measurement_method '\w scans'
_diffrn_orient_matrix_UB_11 -0.0775797000
_diffrn_orient_matrix_UB_12 0.0438531000
_diffrn_orient_matrix_UB_13 -0.0158910000
_diffrn_orient_matrix_UB_21 0.0853245000
_diffrn_orient_matrix_UB_22 0.0468941000
_diffrn_orient_matrix_UB_23 -0.0191704000
_diffrn_orient_matrix_UB_31 -0.0271744000
_diffrn_orient_matrix_UB_32 -0.0555691000
_diffrn_orient_matrix_UB_33 -0.0373130000
_diffrn_radiation_monochromator graphite
_diffrn_radiation_type MoK\a
_diffrn_radiation_wavelength 0.71073
_diffrn_reflns_av_R_equivalents 0.0233
_diffrn_reflns_av_unetI/netI 0.0474
_diffrn_reflns_limit_h_max 7
_diffrn_reflns_limit_h_min -7
_diffrn_reflns_limit_k_max 9
_diffrn_reflns_limit_k_min -10
_diffrn_reflns_limit_l_max 19
_diffrn_reflns_limit_l_min -15
_diffrn_reflns_number 5115
_diffrn_reflns_theta_full 25.34
_diffrn_reflns_theta_max 25.34
_diffrn_reflns_theta_min 3.40
_diffrn_source 'Enhance (Mo) X-ray Source'
_exptl_absorpt_coefficient_mu 0.076
_exptl_absorpt_correction_T_max 1.00000
_exptl_absorpt_correction_T_min 0.97224
_exptl_absorpt_correction_type multi-scan
_exptl_absorpt_process_details
;
CrysAlisPro, Agilent Technologies,
Version 1.171.35.11 (release 16-05-2011 CrysAlis171 .NET)
(compiled May 16 2011,17:55:39)
Empirical absorption correction using spherical harmonics,
 implemented in SCALE3 ABSPACK scaling algorithm.
;
_exptl_crystal_colour colourless
_exptl_crystal_colour_primary colourless
_exptl_crystal_density_diffrn 1.211
_exptl_crystal_density_method 'not measured'
_exptl_crystal_description block
_exptl_crystal_F_000 324
_exptl_crystal_size_max 0.42
_exptl_crystal_size_mid 0.4
_exptl_crystal_size_min 0.36
_refine_diff_density_max 0.172
_refine_diff_density_min -0.173
_refine_diff_density_rms 0.039
_refine_ls_extinction_method none
_refine_ls_goodness_of_fit_ref 1.037
_refine_ls_hydrogen_treatment constr
_refine_ls_matrix_type full
_refine_ls_number_parameters 203
_refine_ls_number_reflns 3000
_refine_ls_number_restraints 0
_refine_ls_restrained_S_all 1.037
_refine_ls_R_factor_all 0.0782
_refine_ls_R_factor_gt 0.0504
_refine_ls_shift/su_max 0.000
_refine_ls_shift/su_mean 0.000
_refine_ls_structure_factor_coef Fsqd
_refine_ls_weighting_details 'calc w=1/[\s^2^(Fo^2^)+(0.0464P)^2^+0.1935P] where P=(Fo^2^+2Fc^2^)/3'
_refine_ls_weighting_scheme calc
_refine_ls_wR_factor_gt 0.1093
_refine_ls_wR_factor_ref 0.1298
_reflns_number_gt 2132
_reflns_number_total 3000
_reflns_threshold_expression >2sigma(I)
_cod_data_source_file c7cc04292b2.cif
_cod_data_source_block 160311_wbn_10162
_cod_original_cell_volume 818.57(11)
_cod_database_code 7120390
_chemical_oxdiff_formula 'c10 h10 o10'
_reflns_odcompleteness_completeness 99.58
_reflns_odcompleteness_iscentric 1
_reflns_odcompleteness_theta 26.32
_olex2_refinement_description
;
1. Fixed Uiso
 At 1.2 times of:
  All C(H) groups, All C(H,H) groups
 At 1.5 times of:
  All C(H,H,H) groups
2.a Ternary CH refined with riding coordinates:
 C3(H3), C6(H6), C11(H11)
2.b Secondary CH2 refined with riding coordinates:
 C2(H2A,H2B), C9(H9A,H9B), C10(H10A,H10B), C15(H15A,H15B)
2.c Aromatic/amide H refined with riding coordinates:
 C8(H8), C13(H13), C14(H14)
2.d Idealised Me refined as rotating group:
 C17(H17A,H17B,H17C), C18(H18A,H18B,H18C), C19(H19A,H19B,H19C), C20(H20A,H20B,
 H20C)
;

loop_
_space_group_symop_id
_space_group_symop_operation_xyz
1 'x, y, z'
2 '-x, -y, -z'

loop_
_atom_site_label
_atom_site_type_symbol
_atom_site_fract_x
_atom_site_fract_y
_atom_site_fract_z
_atom_site_U_iso_or_equiv
_atom_site_adp_type
_atom_site_occupancy
_atom_site_calc_flag
_atom_site_refinement_flags_posn
O1 O 0.2971(3) 0.6880(3) 0.48272(11) 0.0977(8) Uani 1 d .
O2 O 0.3851(2) 0.74889(19) 0.22757(9) 0.0534(4) Uani 1 d .
C1 C 0.1934(4) 0.7117(3) 0.41946(13) 0.0513(6) Uani 1 d .
C2 C -0.0433(3) 0.6231(2) 0.39216(11) 0.0433(5) Uani 1 d .
H2A H -0.1412 0.6788 0.4222 0.052 Uiso 1 calc R
H2B H -0.0597 0.5177 0.4105 0.052 Uiso 1 calc R
C3 C -0.1280(3) 0.6010(2) 0.29607(10) 0.0310(4) Uani 1 d .
H3 H -0.2847 0.6106 0.2928 0.037 Uiso 1 calc R
C4 C -0.0058(3) 0.7416(2) 0.25169(11) 0.0307(4) Uani 1 d .
C5 C 0.2467(3) 0.7656(2) 0.27387(12) 0.0371(5) Uani 1 d .
C6 C 0.2886(3) 0.8390(3) 0.36587(12) 0.0444(5) Uani 1 d .
H6 H 0.4449 0.8907 0.3844 0.053 Uiso 1 calc R
C7 C 0.1328(3) 0.9556(2) 0.36111(12) 0.0396(5) Uani 1 d .
C8 C -0.0302(3) 0.8986(2) 0.29866(11) 0.0372(5) Uani 1 d .
H8 H -0.1466 0.9494 0.2852 0.045 Uiso 1 calc R
C9 C -0.0808(3) 0.7217(2) 0.15697(11) 0.0372(5) Uani 1 d .
H9A H -0.2282 0.7458 0.1483 0.045 Uiso 1 calc R
H9B H 0.0207 0.7986 0.1309 0.045 Uiso 1 calc R
C10 C -0.0884(3) 0.5541(2) 0.11315(11) 0.0374(5) Uani 1 d .
H10A H -0.1495 0.5460 0.0544 0.045 Uiso 1 calc R
H10B H 0.0620 0.5346 0.1145 0.045 Uiso 1 calc R
C11 C -0.2319(3) 0.4284(2) 0.15674(10) 0.0314(4) Uani 1 d .
H11 H -0.3704 0.4670 0.1619 0.038 Uiso 1 calc R
C12 C -0.1301(3) 0.4310(2) 0.24985(11) 0.0309(4) Uani 1 d .
C13 C -0.2832(3) 0.3066(2) 0.28926(12) 0.0399(5) Uani 1 d .
H13 H -0.2727 0.3153 0.3480 0.048 Uiso 1 calc R
C14 C -0.4308(3) 0.1865(2) 0.24590(13) 0.0425(5) Uani 1 d .
H14 H -0.5136 0.1145 0.2764 0.051 Uiso 1 calc R
C15 C -0.4759(3) 0.1567(3) 0.15250(13) 0.0490(6) Uani 1 d .
H15A H -0.6239 0.1746 0.1361 0.059 Uiso 1 calc R
H15B H -0.4774 0.0450 0.1347 0.059 Uiso 1 calc R
C16 C -0.3087(3) 0.2601(2) 0.10462(11) 0.0375(5) Uani 1 d .
C17 C 0.1688(4) 1.1034(3) 0.42308(14) 0.0592(7) Uani 1 d .
H17A H 0.3033 1.1754 0.4144 0.089 Uiso 1 calc GR
H17B H 0.1818 1.0754 0.4796 0.089 Uiso 1 calc GR
H17C H 0.0444 1.1546 0.4151 0.089 Uiso 1 calc GR
C18 C 0.1067(3) 0.3946(2) 0.25979(12) 0.0422(5) Uani 1 d .
H18A H 0.0966 0.2815 0.2471 0.063 Uiso 1 calc GR
H18B H 0.1745 0.4296 0.3169 0.063 Uiso 1 calc GR
H18C H 0.1960 0.4502 0.2216 0.063 Uiso 1 calc GR
C19 C -0.1180(4) 0.1759(3) 0.08655(14) 0.0552(6) Uani 1 d .
H19A H -0.0013 0.2488 0.0661 0.083 Uiso 1 calc GR
H19B H -0.1727 0.0848 0.0446 0.083 Uiso 1 calc GR
H19C H -0.0603 0.1413 0.1376 0.083 Uiso 1 calc GR
C20 C -0.4334(4) 0.2761(3) 0.01890(13) 0.0577(6) Uani 1 d .
H20A H -0.5419 0.3407 0.0280 0.086 Uiso 1 calc GR
H20B H -0.5076 0.1718 -0.0084 0.086 Uiso 1 calc GR
H20C H -0.3286 0.3256 -0.0163 0.086 Uiso 1 calc GR

loop_
_atom_site_aniso_label
_atom_site_aniso_U_11
_atom_site_aniso_U_22
_atom_site_aniso_U_33
_atom_site_aniso_U_23
_atom_site_aniso_U_13
_atom_site_aniso_U_12
O1 0.0964(14) 0.1095(17) 0.0689(12) 0.0450(12) -0.0387(11) -0.0176(12)
O2 0.0386(8) 0.0591(10) 0.0625(10) 0.0065(8) 0.0177(7) 0.0058(7)
C1 0.0620(14) 0.0515(14) 0.0348(11) 0.0061(10) -0.0069(10) 0.0038(11)
C2 0.0583(13) 0.0367(11) 0.0320(10) 0.0069(9) 0.0062(9) 0.0017(10)
C3 0.0316(9) 0.0307(10) 0.0305(9) 0.0048(8) 0.0068(8) 0.0039(8)
C4 0.0322(10) 0.0283(10) 0.0321(10) 0.0065(8) 0.0050(8) 0.0051(8)
C5 0.0359(10) 0.0313(10) 0.0440(11) 0.0096(9) 0.0054(9) 0.0041(8)
C6 0.0377(11) 0.0459(12) 0.0429(11) 0.0072(10) -0.0046(9) -0.0042(10)
C7 0.0457(12) 0.0328(11) 0.0368(10) 0.0033(8) 0.0088(9) -0.0011(9)
C8 0.0408(11) 0.0307(10) 0.0411(11) 0.0067(9) 0.0088(9) 0.0068(9)
C9 0.0428(11) 0.0353(11) 0.0334(10) 0.0100(8) 0.0038(9) 0.0051(9)
C10 0.0438(11) 0.0377(11) 0.0291(10) 0.0049(8) 0.0045(8) 0.0041(9)
C11 0.0316(9) 0.0310(10) 0.0320(9) 0.0053(8) 0.0051(8) 0.0065(8)
C12 0.0319(9) 0.0301(10) 0.0318(9) 0.0069(8) 0.0057(8) 0.0064(8)
C13 0.0478(12) 0.0372(11) 0.0361(10) 0.0109(9) 0.0108(9) 0.0061(10)
C14 0.0426(11) 0.0336(11) 0.0509(12) 0.0076(9) 0.0160(10) 0.0007(9)
C15 0.0438(12) 0.0416(12) 0.0553(13) -0.0001(10) 0.0082(10) -0.0040(10)
C16 0.0378(11) 0.0332(11) 0.0385(10) -0.0025(9) 0.0061(8) 0.0035(9)
C17 0.0789(17) 0.0410(13) 0.0482(13) -0.0056(10) 0.0072(12) -0.0040(12)
C18 0.0400(11) 0.0413(12) 0.0460(11) 0.0061(9) 0.0008(9) 0.0119(9)
C19 0.0531(13) 0.0470(13) 0.0624(14) -0.0104(11) 0.0124(11) 0.0094(11)
C20 0.0658(15) 0.0520(14) 0.0442(12) -0.0037(11) -0.0083(11) -0.0023(12)

loop_
_atom_type_symbol
_atom_type_description
_atom_type_scat_dispersion_real
_atom_type_scat_dispersion_imag
_atom_type_scat_source
C C 0.0033 0.0016 'International Tables Vol C Tables 4.2.6.8 and 6.1.1.4'
H H 0.0000 0.0000 'International Tables Vol C Tables 4.2.6.8 and 6.1.1.4'
O O 0.0106 0.0060 'International Tables Vol C Tables 4.2.6.8 and 6.1.1.4'

loop_
_geom_angle_atom_site_label_1
_geom_angle_atom_site_label_2
_geom_angle_atom_site_label_3
_geom_angle
O1 C1 C2 121.5(2)
O1 C1 C6 122.0(2)
C2 C1 C6 116.37(17)
C1 C2 H2A 107.9
C1 C2 H2B 107.9
C1 C2 C3 117.58(16)
H2A C2 H2B 107.2
C3 C2 H2A 107.9
C3 C2 H2B 107.9
C2 C3 H3 105.7
C2 C3 C4 111.06(14)
C2 C3 C12 113.85(15)
C4 C3 H3 105.7
C12 C3 H3 105.7
C12 C3 C4 113.95(14)
C5 C4 C3 109.77(15)
C8 C4 C3 108.74(14)
C8 C4 C5 96.56(14)
C8 C4 C9 114.16(16)
C9 C4 C3 112.47(14)
C9 C4 C5 114.01(15)
O2 C5 C4 128.36(17)
O2 C5 C6 126.74(18)
C6 C5 C4 104.37(16)
C1 C6 H6 113.7
C1 C6 C7 108.11(17)
C5 C6 C1 108.27(16)
C5 C6 H6 113.7
C5 C6 C7 98.03(15)
C7 C6 H6 113.7
C8 C7 C6 109.02(17)
C8 C7 C17 129.7(2)
C17 C7 C6 121.22(18)
C4 C8 H8 123.7
C7 C8 C4 112.63(18)
C7 C8 H8 123.7
C4 C9 H9A 108.9
C4 C9 H9B 108.9
H9A C9 H9B 107.7
C10 C9 C4 113.35(16)
C10 C9 H9A 108.9
C10 C9 H9B 108.9
C9 C10 H10A 109.5
C9 C10 H10B 109.5
H10A C10 H10B 108.1
C11 C10 C9 110.58(15)
C11 C10 H10A 109.5
C11 C10 H10B 109.5
C10 C11 H11 104.4
C10 C11 C12 110.87(14)
C10 C11 C16 115.37(14)
C12 C11 H11 104.4
C16 C11 H11 104.4
C16 C11 C12 115.73(15)
C11 C12 C3 106.44(14)
C13 C12 C3 109.34(14)
C13 C12 C11 107.80(14)
C13 C12 C18 107.92(15)
C18 C12 C3 110.33(14)
C18 C12 C11 114.90(15)
C12 C13 H13 117.9
C14 C13 C12 124.23(17)
C14 C13 H13 117.9
C13 C14 H14 117.3
C13 C14 C15 125.41(18)
C15 C14 H14 117.3
C14 C15 H15A 108.4
C14 C15 H15B 108.4
C14 C15 C16 115.32(16)
H15A C15 H15B 107.5
C16 C15 H15A 108.4
C16 C15 H15B 108.4
C15 C16 C11 108.20(15)
C15 C16 C20 107.30(16)
C19 C16 C11 114.17(15)
C19 C16 C15 110.04(18)
C19 C16 C20 107.68(17)
C20 C16 C11 109.24(17)
C7 C17 H17A 109.5
C7 C17 H17B 109.5
C7 C17 H17C 109.5
H17A C17 H17B 109.5
H17A C17 H17C 109.5
H17B C17 H17C 109.5
C12 C18 H18A 109.5
C12 C18 H18B 109.5
C12 C18 H18C 109.5
H18A C18 H18B 109.5
H18A C18 H18C 109.5
H18B C18 H18C 109.5
C16 C19 H19A 109.5
C16 C19 H19B 109.5
C16 C19 H19C 109.5
H19A C19 H19B 109.5
H19A C19 H19C 109.5
H19B C19 H19C 109.5
C16 C20 H20A 109.5
C16 C20 H20B 109.5
C16 C20 H20C 109.5
H20A C20 H20B 109.5
H20A C20 H20C 109.5
H20B C20 H20C 109.5

loop_
_geom_bond_atom_site_label_1
_geom_bond_atom_site_label_2
_geom_bond_distance
O1 C1 1.204(2)
O2 C5 1.198(2)
C1 C2 1.505(3)
C1 C6 1.519(3)
C2 H2A 0.9700
C2 H2B 0.9700
C2 C3 1.558(2)
C3 H3 0.9800
C3 C4 1.564(2)
C3 C12 1.563(2)
C4 C5 1.529(3)
C4 C8 1.515(3)
C4 C9 1.525(2)
C5 C6 1.518(3)
C6 H6 0.9800
C6 C7 1.520(3)
C7 C8 1.328(3)
C7 C17 1.494(3)
C8 H8 0.9300
C9 H9A 0.9700
C9 H9B 0.9700
C9 C10 1.525(3)
C10 H10A 0.9700
C10 H10B 0.9700
C10 C11 1.524(2)
C11 H11 0.9800
C11 C12 1.559(2)
C11 C16 1.554(2)
C12 C13 1.509(2)
C12 C18 1.546(3)
C13 H13 0.9300
C13 C14 1.317(3)
C14 H14 0.9300
C14 C15 1.481(3)
C15 H15A 0.9700
C15 H15B 0.9700
C15 C16 1.536(3)
C16 C19 1.528(3)
C16 C20 1.542(3)
C17 H17A 0.9600
C17 H17B 0.9600
C17 H17C 0.9600
C18 H18A 0.9600
C18 H18B 0.9600
C18 H18C 0.9600
C19 H19A 0.9600
C19 H19B 0.9600
C19 H19C 0.9600
C20 H20A 0.9600
C20 H20B 0.9600
C20 H20C 0.9600

loop_
_geom_torsion_atom_site_label_1
_geom_torsion_atom_site_label_2
_geom_torsion_atom_site_label_3
_geom_torsion_atom_site_label_4
_geom_torsion
O1 C1 C2 C3 -153.5(2)
O1 C1 C6 C5 133.3(3)
O1 C1 C6 C7 -121.5(3)
O2 C5 C6 C1 -117.8(2)
O2 C5 C6 C7 130.0(2)
C1 C2 C3 C4 -29.2(2)
C1 C2 C3 C12 101.0(2)
C1 C6 C7 C8 -85.26(19)
C1 C6 C7 C17 92.2(2)
C2 C1 C6 C5 -50.2(3)
C2 C1 C6 C7 55.0(2)
C2 C3 C4 C5 50.6(2)
C2 C3 C4 C8 -53.9(2)
C2 C3 C4 C9 178.62(16)
C2 C3 C12 C11 176.72(14)
C2 C3 C12 C13 60.5(2)
C2 C3 C12 C18 -58.0(2)
C3 C4 C5 O2 116.0(2)
C3 C4 C5 C6 -71.99(18)
C3 C4 C8 C7 89.12(18)
C3 C4 C9 C10 -46.8(2)
C3 C12 C13 C14 134.9(2)
C4 C3 C12 C11 -54.50(18)
C4 C3 C12 C13 -170.69(15)
C4 C3 C12 C18 70.77(19)
C4 C5 C6 C1 70.0(2)
C4 C5 C6 C7 -42.17(17)
C4 C9 C10 C11 54.2(2)
C5 C4 C8 C7 -24.37(19)
C5 C4 C9 C10 79.0(2)
C5 C6 C7 C8 27.03(19)
C5 C6 C7 C17 -155.50(18)
C6 C1 C2 C3 30.0(3)
C6 C7 C8 C4 -1.6(2)
C8 C4 C5 O2 -131.4(2)
C8 C4 C5 C6 40.65(17)
C8 C4 C9 C10 -171.28(15)
C9 C4 C5 O2 -11.2(3)
C9 C4 C5 C6 160.80(16)
C9 C4 C8 C7 -144.40(17)
C9 C10 C11 C12 -62.7(2)
C9 C10 C11 C16 163.28(16)
C10 C11 C12 C3 61.56(18)
C10 C11 C12 C13 178.78(15)
C10 C11 C12 C18 -60.9(2)
C10 C11 C16 C15 -172.34(17)
C10 C11 C16 C19 64.8(2)
C10 C11 C16 C20 -55.8(2)
C11 C12 C13 C14 19.6(3)
C12 C3 C4 C5 -79.63(18)
C12 C3 C4 C8 175.89(15)
C12 C3 C4 C9 48.4(2)
C12 C11 C16 C15 55.9(2)
C12 C11 C16 C19 -67.0(2)
C12 C11 C16 C20 172.38(16)
C12 C13 C14 C15 -2.1(3)
C13 C14 C15 C16 10.4(3)
C14 C15 C16 C11 -35.0(2)
C14 C15 C16 C19 90.4(2)
C14 C15 C16 C20 -152.73(19)
C16 C11 C12 C3 -164.58(14)
C16 C11 C12 C13 -47.4(2)
C16 C11 C12 C18 73.0(2)
C17 C7 C8 C4 -178.74(19)
C18 C12 C13 C14 -105.0(2)
